data_2215230
loop_
_publ_author_name
'Grigoriev, Mikhail S.'
'German, Konstantin E.'
'Maruk, Alesia Ya.'

_publ_section_title
;
 Morpholinium tetraoxidorhenate(VII)
;
_journal_coeditor_code NG2306
_journal_issue 9
_journal_name_full 'Acta Crystallographica Section E'
_journal_page_first m2355
_journal_page_last m2355
_journal_paper_doi 10.1107/S1600536807039608
_journal_volume 63
_journal_year 2007
_chemical_formula_iupac '(C4 H10 N O) [Re1 O4]'
_chemical_formula_moiety 'C4 H10 N O +, O4 Re -'
_chemical_formula_sum 'C4 H10 N O5 Re'
_chemical_formula_weight 338.33
_chemical_name_systematic
;
Morpholinium tetraoxidorhenate(VII)
;
_space_group_IT_number 29
_symmetry_cell_setting orthorhombic
_symmetry_space_group_name_Hall 'P 2c -2ac'
_symmetry_space_group_name_H-M 'P c a 21'
_atom_sites_solution_hydrogens geom
_atom_sites_solution_primary direct
_atom_sites_solution_secondary difmap
_audit_creation_method SHELXL-97
_cell_angle_alpha 90.00
_cell_angle_beta 90.00
_cell_angle_gamma 90.00
_cell_formula_units_Z 4
_cell_length_a 12.4401(3)
_cell_length_b 5.7480(2)
_cell_length_c 11.0420(3)
_cell_measurement_reflns_used 7854
_cell_measurement_temperature 100(2)
_cell_measurement_theta_max 35.00
_cell_measurement_theta_min 3.28
_cell_volume 789.57(4)
_computing_cell_refinement 'SAINT-Plus (Bruker, 1998)'
_computing_data_collection 'APEX2 (Bruker, 2006)'
_computing_data_reduction 'SAINT-Plus (Bruker, 1998)'
_computing_molecular_graphics 'SHELXTL (Sheldrick, 1997b)'
_computing_publication_material 'SHELXTL (Sheldrick, 1997b)'
_computing_structure_refinement 'SHELXL97 (Sheldrick, 1997a)'
_computing_structure_solution 'SHELXS97 (Sheldrick, 1997a)'
_diffrn_ambient_temperature 100(2)
_diffrn_measured_fraction_theta_full 0.999
_diffrn_measured_fraction_theta_max 0.999
_diffrn_measurement_device_type
;
Bruker Kappa APEX II area-detector
;
_diffrn_measurement_method '\w and \f'
_diffrn_radiation_monochromator graphite
_diffrn_radiation_source 'fine-focus sealed tube'
_diffrn_radiation_type MoK\a
_diffrn_radiation_wavelength 0.71073
_diffrn_reflns_av_R_equivalents 0.0209
_diffrn_reflns_av_sigmaI/netI 0.0188
_diffrn_reflns_limit_h_max 19
_diffrn_reflns_limit_h_min -20
_diffrn_reflns_limit_k_max 9
_diffrn_reflns_limit_k_min -9
_diffrn_reflns_limit_l_max 17
_diffrn_reflns_limit_l_min -17
_diffrn_reflns_number 21183
_diffrn_reflns_theta_full 35.00
_diffrn_reflns_theta_max 35.00
_diffrn_reflns_theta_min 3.28
_diffrn_standards_number 0
_exptl_absorpt_coefficient_mu 15.368
_exptl_absorpt_correction_T_max 0.3087
_exptl_absorpt_correction_T_min 0.2390
_exptl_absorpt_correction_type multi-scan
_exptl_absorpt_process_details '(SADABS; Sheldrick, 2004)'
_exptl_crystal_colour colourless
_exptl_crystal_density_diffrn 2.838
_exptl_crystal_density_method 'not measured'
_exptl_crystal_description fragment
_exptl_crystal_F_000 624
_exptl_crystal_size_max 0.16
_exptl_crystal_size_mid 0.12
_exptl_crystal_size_min 0.10
_refine_diff_density_max 0.703
_refine_diff_density_min -0.598
_refine_ls_abs_structure_details 'Flack (1983), with 1650 Friedel pairs'
_refine_ls_abs_structure_Flack 0.004(4)
_refine_ls_extinction_coef 0.00092(6)
_refine_ls_extinction_expression Fc^*^=kFc[1+0.001xFc^2^\l^3^/sin(2\q)]^-1/4^
_refine_ls_extinction_method SHELXL97
_refine_ls_goodness_of_fit_ref 0.944
_refine_ls_hydrogen_treatment constr
_refine_ls_matrix_type full
_refine_ls_number_parameters 101
_refine_ls_number_reflns 3460
_refine_ls_number_restraints 1
_refine_ls_restrained_S_all 0.944
_refine_ls_R_factor_all 0.0107
_refine_ls_R_factor_gt 0.0096
_refine_ls_shift/su_max 0.001
_refine_ls_shift/su_mean 0.000
_refine_ls_structure_factor_coef Fsqd
_refine_ls_weighting_details 'calc w=1/[\s^2^(Fo^2^)] where P=(Fo^2^+2Fc^2^)/3'
_refine_ls_weighting_scheme calc
_refine_ls_wR_factor_gt 0.0197
_refine_ls_wR_factor_ref 0.0199
_reflns_number_gt 3315
_reflns_number_total 3460
_reflns_threshold_expression I>2\a(I)
_cod_data_source_file ng2306.cif
_cod_data_source_block I
_cod_database_code 2215230
_cod_database_fobs_code 2215230

loop_
_symmetry_equiv_pos_as_xyz
'x, y, z'
'-x, -y, z+1/2'
'x+1/2, -y, z'
'-x+1/2, y, z+1/2'

loop_
_atom_site_type_symbol
_atom_site_label
_atom_site_fract_x
_atom_site_fract_y
_atom_site_fract_z
_atom_site_U_iso_or_equiv
_atom_site_adp_type
_atom_site_calc_flag
_atom_site_refinement_flags
_atom_site_occupancy
Re Re1 0.733624(3) 0.804729(7) 0.201310(9) 0.00950(2) Uani d . 1
O O1 0.62050(9) 0.9089(2) 0.27573(10) 0.0162(2) Uani d . 1
O O2 0.75192(9) 0.5155(2) 0.24128(12) 0.0166(2) Uani d . 1
O O3 0.84512(9) 0.9655(2) 0.24066(10) 0.0169(2) Uani d . 1
O O4 0.71429(11) 0.8243(2) 0.04689(12) 0.0174(2) Uani d . 1
O O5 0.53574(10) 0.5438(2) 0.59191(10) 0.0182(2) Uani d . 1
N N1 0.45216(10) 0.5969(2) 0.35282(12) 0.0115(2) Uani d . 1
H H1A 0.4004 0.5615 0.2963 0.014 Uiso calc R 1
H H1B 0.5006 0.6972 0.3177 0.014 Uiso calc R 1
C C1 0.48749(16) 0.7571(3) 0.55316(16) 0.0192(3) Uani d . 1
H H1C 0.5433 0.8596 0.5180 0.023 Uiso calc R 1
H H1D 0.4557 0.8378 0.6238 0.023 Uiso calc R 1
C C2 0.40096(14) 0.7119(3) 0.45982(14) 0.0151(3) Uani d . 1
H H2A 0.3446 0.6099 0.4943 0.018 Uiso calc R 1
H H2B 0.3671 0.8603 0.4350 0.018 Uiso calc R 1
C C3 0.50859(13) 0.3794(3) 0.39090(15) 0.0141(3) Uani d . 1
H H3A 0.5476 0.3123 0.3210 0.017 Uiso calc R 1
H H3B 0.4553 0.2635 0.4191 0.017 Uiso calc R 1
C C4 0.58711(12) 0.4327(3) 0.49177(14) 0.0138(3) Uani d . 1
H H4A 0.6208 0.2861 0.5196 0.017 Uiso calc R 1
H H4B 0.6447 0.5350 0.4603 0.017 Uiso calc R 1

loop_
_atom_site_aniso_label
_atom_site_aniso_U_11
_atom_site_aniso_U_22
_atom_site_aniso_U_33
_atom_site_aniso_U_12
_atom_site_aniso_U_13
_atom_site_aniso_U_23
Re1 0.00842(2) 0.01046(2) 0.00962(2) 0.001570(10) -0.00002(7) 0.00069(7)
O1 0.0140(5) 0.0163(5) 0.0182(5) 0.0030(4) 0.0045(4) 0.0027(4)
O2 0.0157(5) 0.0128(5) 0.0213(5) 0.0040(4) 0.0013(4) 0.0046(4)
O3 0.0130(5) 0.0193(6) 0.0183(5) -0.0017(4) 0.0005(4) -0.0049(4)
O4 0.0184(6) 0.0208(6) 0.0129(5) 0.0022(4) -0.0027(4) 0.0009(4)
O5 0.0269(6) 0.0186(6) 0.0092(5) 0.0108(5) -0.0016(4) 0.0001(4)
N1 0.0126(5) 0.0139(6) 0.0080(5) -0.0006(5) -0.0014(4) -0.0015(5)
C1 0.0298(9) 0.0169(7) 0.0109(7) 0.0106(6) -0.0049(6) -0.0034(6)
C2 0.0170(7) 0.0175(7) 0.0109(7) 0.0061(6) 0.0017(5) 0.0021(6)
C3 0.0157(7) 0.0118(7) 0.0148(6) 0.0014(5) -0.0021(5) -0.0046(6)
C4 0.0131(6) 0.0152(7) 0.0130(6) 0.0031(5) -0.0019(5) -0.0025(5)

loop_
_atom_type_symbol
_atom_type_description
_atom_type_scat_dispersion_real
_atom_type_scat_dispersion_imag
_atom_type_scat_source
C C 0.0033 0.0016 'International Tables Vol C Tables 4.2.6.8 and 6.1.1.4'
H H 0.0000 0.0000 'International Tables Vol C Tables 4.2.6.8 and 6.1.1.4'
N N 0.0061 0.0033 'International Tables Vol C Tables 4.2.6.8 and 6.1.1.4'
O O 0.0106 0.0060 'International Tables Vol C Tables 4.2.6.8 and 6.1.1.4'
Re Re -1.0185 7.2310 'International Tables Vol C Tables 4.2.6.8 and 6.1.1.4'

loop_
_geom_angle_atom_site_label_1
_geom_angle_atom_site_label_2
_geom_angle_atom_site_label_3
_geom_angle
_geom_angle_publ_flag
O1 Re1 O2 108.44(6) yes
O1 Re1 O3 110.39(6) yes
O1 Re1 O4 109.41(6) yes
O2 Re1 O3 110.14(6) yes
O2 Re1 O4 109.39(6) yes
O3 Re1 O4 109.06(6) yes
C4 O5 C1 109.84(12) ?
C3 N1 C2 110.34(12) ?
C3 N1 H1A 109.6 ?
C2 N1 H1A 109.6 ?
C3 N1 H1B 109.6 ?
C2 N1 H1B 109.6 ?
H1A N1 H1B 108.1 ?
O5 C1 C2 110.81(15) ?
O5 C1 H1C 109.5 ?
C2 C1 H1C 109.5 ?
O5 C1 H1D 109.5 ?
C2 C1 H1D 109.5 ?
H1C C1 H1D 108.1 ?
N1 C2 C1 108.11(14) ?
N1 C2 H2A 110.1 ?
C1 C2 H2A 110.1 ?
N1 C2 H2B 110.1 ?
C1 C2 H2B 110.1 ?
H2A C2 H2B 108.4 ?
N1 C3 C4 109.94(13) ?
N1 C3 H3A 109.7 ?
C4 C3 H3A 109.7 ?
N1 C3 H3B 109.7 ?
C4 C3 H3B 109.7 ?
H3A C3 H3B 108.2 ?
O5 C4 C3 111.83(12) ?
O5 C4 H4A 109.3 ?
C3 C4 H4A 109.3 ?
O5 C4 H4B 109.3 ?
C3 C4 H4B 109.3 ?
H4A C4 H4B 107.9 ?

loop_
_geom_bond_atom_site_label_1
_geom_bond_atom_site_label_2
_geom_bond_distance
_geom_bond_publ_flag
Re1 O1 1.7361(11) yes
Re1 O2 1.7349(13) yes
Re1 O3 1.7224(11) yes
Re1 O4 1.7256(13) yes
O5 C4 1.4279(19) ?
O5 C1 1.430(2) ?
N1 C3 1.494(2) ?
N1 C2 1.496(2) ?
N1 H1A 0.9200 ?
N1 H1B 0.9200 ?
C1 C2 1.513(2) ?
C1 H1C 0.9900 ?
C1 H1D 0.9900 ?
C2 H2A 0.9900 ?
C2 H2B 0.9900 ?
C3 C4 1.513(2) ?
C3 H3A 0.9900 ?
C3 H3B 0.9900 ?
C4 H4A 0.9900 ?
C4 H4B 0.9900 ?

loop_
_geom_hbond_atom_site_label_D
_geom_hbond_atom_site_label_H
_geom_hbond_atom_site_label_A
_geom_hbond_site_symmetry_A
_geom_hbond_distance_DH
_geom_hbond_distance_HA
_geom_hbond_distance_DA
_geom_hbond_angle_DHA
_geom_hbond_publ_flag
N1 H1A O2 3_465 0.92 1.99 2.8529(17) 154.8 yes
N1 H1B O1 . 0.92 1.98 2.8855(18) 167.8 yes

loop_
_geom_torsion_atom_site_label_1
_geom_torsion_atom_site_label_2
_geom_torsion_atom_site_label_3
_geom_torsion_atom_site_label_4
_geom_torsion
C4 O5 C1 C2 62.46(19)
C3 N1 C2 C1 56.60(17)
O5 C1 C2 N1 -60.92(18)
C2 N1 C3 C4 -54.28(17)
C1 O5 C4 C3 -59.46(19)
N1 C3 C4 O5 55.57(17)

loop_
_cod_related_entry_id
_cod_related_entry_database
_cod_related_entry_code
1 ChemSpider 30655316
